data_7019272
loop_
_publ_author_name
'Evangelio, Emi'
'Rath, Nigam P.'
'Mirica, Liviu M.'

_publ_section_title
;
 Cycloaddition reactivity studies of first-row transition metal-azide
 complexes and alkynes: an inorganic click reaction for metalloenzyme
 inhibitor synthesis.
;
_journal_issue 26
_journal_name_full 'Dalton transactions (Cambridge, England : 2003)'
_journal_page_first 8010
_journal_page_last 8021
_journal_paper_doi 10.1039/c2dt30145h
_journal_volume 41
_journal_year 2012
_chemical_formula_sum 'C34 H32 Fe2 N10 O4'
_chemical_formula_weight 756.40
_chemical_name_systematic
;
?
;
_space_group_IT_number 14
_symmetry_cell_setting monoclinic
_symmetry_space_group_name_Hall '-P 2yn'
_symmetry_space_group_name_H-M 'P 1 21/n 1'
_atom_sites_solution_hydrogens geom
_atom_sites_solution_primary direct
_atom_sites_solution_secondary difmap
_audit_creation_method SHELXL-97
_cell_angle_alpha 90.00
_cell_angle_beta 103.693(6)
_cell_angle_gamma 90.00
_cell_formula_units_Z 2
_cell_length_a 8.5467(9)
_cell_length_b 13.5994(16)
_cell_length_c 14.4097(18)
_cell_measurement_reflns_used 3321
_cell_measurement_temperature 100(2)
_cell_measurement_theta_max 22.06
_cell_measurement_theta_min 2.91
_cell_volume 1627.2(3)
_computing_cell_refinement 'Bruker SAINT'
_computing_data_collection 'Bruker APEX2'
_computing_data_reduction 'Bruker SAINT'
_computing_molecular_graphics 'Bruker SHELXTL'
_computing_publication_material 'Bruker SHELXTL'
_computing_structure_refinement 'SHELXL-97 (Sheldrick, 2008)'
_computing_structure_solution 'SHELXS-97 (Sheldrick, 2008)'
_diffrn_ambient_temperature 100(2)
_diffrn_measured_fraction_theta_full 0.997
_diffrn_measured_fraction_theta_max 0.991
_diffrn_measurement_device_type 'Bruker APEX-II CCD'
_diffrn_measurement_method '\f and \w scans'
_diffrn_radiation_monochromator graphite
_diffrn_radiation_source 'fine-focus sealed tube'
_diffrn_radiation_type MoK\a
_diffrn_radiation_wavelength 0.71073
_diffrn_reflns_av_R_equivalents 0.0985
_diffrn_reflns_av_sigmaI/netI 0.0586
_diffrn_reflns_limit_h_max 10
_diffrn_reflns_limit_h_min -10
_diffrn_reflns_limit_k_max 16
_diffrn_reflns_limit_k_min -16
_diffrn_reflns_limit_l_max 17
_diffrn_reflns_limit_l_min -17
_diffrn_reflns_number 29917
_diffrn_reflns_theta_full 25.00
_diffrn_reflns_theta_max 25.48
_diffrn_reflns_theta_min 2.09
_exptl_absorpt_coefficient_mu 0.948
_exptl_absorpt_correction_T_max 0.9550
_exptl_absorpt_correction_T_min 0.8802
_exptl_absorpt_correction_type multi-scan
_exptl_absorpt_process_details 'sadabs v2008/1'
_exptl_crystal_colour purple
_exptl_crystal_density_diffrn 1.544
_exptl_crystal_density_meas ?
_exptl_crystal_density_method 'not measured'
_exptl_crystal_description rectangular
_exptl_crystal_F_000 780
_exptl_crystal_size_max 0.14
_exptl_crystal_size_mid 0.09
_exptl_crystal_size_min 0.05
_refine_diff_density_max 0.678
_refine_diff_density_min -0.451
_refine_diff_density_rms 0.086
_refine_ls_extinction_method none
_refine_ls_goodness_of_fit_ref 1.069
_refine_ls_hydrogen_treatment constr
_refine_ls_matrix_type full
_refine_ls_number_parameters 227
_refine_ls_number_reflns 3006
_refine_ls_number_restraints 0
_refine_ls_restrained_S_all 1.069
_refine_ls_R_factor_all 0.1011
_refine_ls_R_factor_gt 0.0553
_refine_ls_shift/su_max 0.000
_refine_ls_shift/su_mean 0.000
_refine_ls_structure_factor_coef Fsqd
_refine_ls_weighting_details 'calc w=1/[\s^2^(Fo^2^)+(0.0598P)^2^+2.8838P] where P=(Fo^2^+2Fc^2^)/3'
_refine_ls_weighting_scheme calc
_refine_ls_wR_factor_gt 0.1238
_refine_ls_wR_factor_ref 0.1458
_reflns_number_gt 1934
_reflns_number_total 3006
_reflns_threshold_expression >2sigma(I)
_cod_data_source_file c2dt30145h.txt
_cod_data_source_block l12110
_cod_depositor_comments
;
The following automatic conversions were performed:

'_symmetry_cell_setting' value 'Monoclinic' changed to 'monoclinic'
according to /home/saulius/struct/CIF-dictionaries/cif_core.dic
dictionary named 'cif_core.dic' version 2.4.1 from 2010-06-29.

Automatic conversion script
Id: cif_fix_values 1891 2012-01-12 08:04:46Z andrius 

The following automatic conversions were performed:

'_exptl_crystal_density_meas' value 'no' was changed to '?' - the
value is perceived as not measured.

Automatic conversion script
Id: cif_fix_values 3008 2015-01-20 13:52:24Z robertas 
;
_cod_original_sg_symbol_H-M P2(1)/n
_cod_database_code 7019272

loop_
_symmetry_equiv_pos_as_xyz
'x, y, z'
'-x+1/2, y+1/2, -z+1/2'
'-x, -y, -z'
'x-1/2, -y-1/2, z-1/2'

loop_
_atom_site_label
_atom_site_type_symbol
_atom_site_fract_x
_atom_site_fract_y
_atom_site_fract_z
_atom_site_U_iso_or_equiv
_atom_site_adp_type
_atom_site_occupancy
_atom_site_symmetry_multiplicity
_atom_site_calc_flag
_atom_site_refinement_flags
Fe1 Fe 0.14155(8) 0.49923(5) 0.09686(4) 0.0263(2) Uani 1 1 d .
O1 O 0.3172(4) 0.4520(2) 0.0522(2) 0.0288(7) Uani 1 1 d .
O2 O 0.0243(4) 0.5947(2) 0.0016(2) 0.0260(7) Uani 1 1 d .
N1 N 0.1768(5) 0.3836(3) 0.1948(3) 0.0343(10) Uani 1 1 d .
N2 N -0.0560(5) 0.5167(3) 0.1606(3) 0.0320(10) Uani 1 1 d .
N3 N 0.2676(5) 0.6031(3) 0.1830(3) 0.0312(10) Uani 1 1 d .
N4 N 0.4066(5) 0.5948(3) 0.2262(3) 0.0327(10) Uani 1 1 d .
N5 N 0.5357(6) 0.5913(4) 0.2692(3) 0.0557(14) Uani 1 1 d .
C1 C 0.4011(5) 0.3701(3) 0.0667(3) 0.0283(11) Uani 1 1 d .
C2 C 0.5119(6) 0.3524(3) 0.0113(4) 0.0345(11) Uani 1 1 d .
H2 H 0.5281 0.4006 -0.0332 0.041 Uiso 1 1 calc R
C3 C 0.5977(6) 0.2663(4) 0.0204(4) 0.0414(14) Uani 1 1 d .
H3 H 0.6712 0.2551 -0.0187 0.050 Uiso 1 1 calc R
C4 C 0.5785(6) 0.1957(4) 0.0856(4) 0.0445(14) Uani 1 1 d .
H4 H 0.6385 0.1363 0.0918 0.053 Uiso 1 1 calc R
C5 C 0.4720(7) 0.2123(4) 0.1412(4) 0.0417(14) Uani 1 1 d .
H5 H 0.4582 0.1633 0.1856 0.050 Uiso 1 1 calc R
C6 C 0.3824(6) 0.2995(3) 0.1347(3) 0.0313(11) Uani 1 1 d .
C7 C 0.2741(6) 0.3114(4) 0.1970(3) 0.0365(13) Uani 1 1 d .
H7 H 0.2750 0.2617 0.2435 0.044 Uiso 1 1 calc R
C8 C 0.0712(7) 0.3844(4) 0.2634(3) 0.0452(14) Uani 1 1 d .
H8 H 0.0521 0.3150 0.2810 0.054 Uiso 1 1 calc R
C9 C -0.0897(7) 0.4301(4) 0.2125(4) 0.0426(13) Uani 1 1 d .
H9A H -0.1541 0.3821 0.1675 0.051 Uiso 1 1 calc R
H9B H -0.1517 0.4490 0.2597 0.051 Uiso 1 1 calc R
C10 C -0.1369(6) 0.5947(4) 0.1571(3) 0.0349(12) Uani 1 1 d .
H10 H -0.2208 0.5960 0.1902 0.042 Uiso 1 1 calc R
C11 C -0.1102(6) 0.6826(4) 0.1059(3) 0.0312(11) Uani 1 1 d .
C12 C -0.1703(7) 0.7722(4) 0.1294(4) 0.0417(14) Uani 1 1 d .
H12 H -0.2273 0.7743 0.1785 0.050 Uiso 1 1 calc R
C13 C -0.1486(7) 0.8574(4) 0.0830(4) 0.0457(15) Uani 1 1 d .
H13 H -0.1881 0.9180 0.1009 0.055 Uiso 1 1 calc R
C14 C -0.0697(6) 0.8545(4) 0.0105(4) 0.0435(14) Uani 1 1 d .
H14 H -0.0560 0.9135 -0.0219 0.052 Uiso 1 1 calc R
C15 C -0.0094(6) 0.7669(3) -0.0163(3) 0.0331(12) Uani 1 1 d .
H15 H 0.0443 0.7664 -0.0669 0.040 Uiso 1 1 calc R
C16 C -0.0277(5) 0.6803(3) 0.0308(3) 0.0289(11) Uani 1 1 d .
C17 C 0.1444(8) 0.4397(5) 0.3516(4) 0.0622(18) Uani 1 1 d .
H17A H 0.2485 0.4104 0.3822 0.093 Uiso 1 1 calc R
H17B H 0.0727 0.4370 0.3955 0.093 Uiso 1 1 calc R
H17C H 0.1602 0.5084 0.3354 0.093 Uiso 1 1 calc R

loop_
_atom_site_aniso_label
_atom_site_aniso_U_11
_atom_site_aniso_U_22
_atom_site_aniso_U_33
_atom_site_aniso_U_23
_atom_site_aniso_U_13
_atom_site_aniso_U_12
Fe1 0.0319(4) 0.0202(3) 0.0232(3) 0.0005(3) -0.0008(3) -0.0006(3)
O1 0.0282(18) 0.0205(16) 0.0355(18) 0.0058(14) 0.0033(14) 0.0007(14)
O2 0.0287(19) 0.0203(15) 0.0252(15) -0.0011(14) -0.0010(14) -0.0013(13)
N1 0.043(3) 0.030(2) 0.025(2) 0.0023(18) -0.0016(19) -0.003(2)
N2 0.040(2) 0.031(2) 0.0232(19) -0.0054(17) 0.0044(17) -0.0041(19)
N3 0.030(2) 0.027(2) 0.032(2) -0.0046(17) -0.0020(19) -0.0001(18)
N4 0.038(3) 0.030(2) 0.028(2) -0.0055(18) 0.006(2) -0.002(2)
N5 0.030(3) 0.083(4) 0.047(3) -0.012(3) -0.005(2) -0.006(3)
C1 0.024(3) 0.023(2) 0.032(3) -0.002(2) -0.007(2) -0.003(2)
C2 0.031(3) 0.028(2) 0.041(3) 0.002(2) 0.002(2) -0.005(2)
C3 0.031(3) 0.034(3) 0.053(3) -0.002(3) -0.001(3) 0.005(2)
C4 0.031(3) 0.030(3) 0.062(4) 0.000(3) -0.011(3) 0.008(2)
C5 0.041(3) 0.030(3) 0.043(3) 0.008(2) -0.011(3) 0.002(2)
C6 0.026(3) 0.028(3) 0.031(3) 0.001(2) -0.012(2) -0.001(2)
C7 0.049(3) 0.028(3) 0.023(2) 0.006(2) -0.010(2) -0.001(2)
C8 0.068(4) 0.039(3) 0.029(3) 0.005(2) 0.012(3) 0.003(3)
C9 0.056(4) 0.035(3) 0.039(3) 0.008(2) 0.017(3) 0.003(3)
C10 0.038(3) 0.038(3) 0.027(3) -0.007(2) 0.003(2) 0.001(2)
C11 0.027(3) 0.031(3) 0.030(3) -0.006(2) -0.005(2) -0.001(2)
C12 0.044(3) 0.035(3) 0.037(3) -0.011(2) -0.008(3) 0.007(2)
C13 0.043(3) 0.035(3) 0.047(3) -0.016(3) -0.013(3) 0.010(3)
C14 0.035(3) 0.020(3) 0.061(4) 0.002(3) -0.018(3) -0.002(2)
C15 0.029(3) 0.028(3) 0.035(3) 0.000(2) -0.007(2) -0.002(2)
C16 0.024(3) 0.024(3) 0.031(3) -0.004(2) -0.008(2) -0.002(2)
C17 0.063(4) 0.065(4) 0.054(4) 0.009(3) 0.004(3) -0.001(4)

loop_
_atom_type_symbol
_atom_type_description
_atom_type_scat_dispersion_real
_atom_type_scat_dispersion_imag
_atom_type_scat_source
C C 0.0033 0.0016 'International Tables Vol C Tables 4.2.6.8 and 6.1.1.4'
H H 0.0000 0.0000 'International Tables Vol C Tables 4.2.6.8 and 6.1.1.4'
N N 0.0061 0.0033 'International Tables Vol C Tables 4.2.6.8 and 6.1.1.4'
O O 0.0106 0.0060 'International Tables Vol C Tables 4.2.6.8 and 6.1.1.4'
Fe Fe 0.3463 0.8444 'International Tables Vol C Tables 4.2.6.8 and 6.1.1.4'

loop_
_geom_angle_atom_site_label_1
_geom_angle_atom_site_label_2
_geom_angle_atom_site_label_3
_geom_angle
_geom_angle_site_symmetry_3
O1 Fe1 O2 107.51(13) .
O1 Fe1 N3 95.53(15) .
O2 Fe1 N3 94.36(14) .
O1 Fe1 N1 88.56(15) .
O2 Fe1 N1 158.61(15) .
N3 Fe1 N1 98.12(15) .
O1 Fe1 N2 165.83(14) .
O2 Fe1 N2 84.40(14) .
N3 Fe1 N2 91.09(15) .
N1 Fe1 N2 78.08(16) .
O1 Fe1 O2 91.48(13) 3_565
O2 Fe1 O2 77.75(12) 3_565
N3 Fe1 O2 170.76(14) 3_565
N1 Fe1 O2 88.05(13) 3_565
N2 Fe1 O2 83.43(13) 3_565
C1 O1 Fe1 133.2(3) .
C16 O2 Fe1 120.0(3) .
C16 O2 Fe1 120.0(3) 3_565
Fe1 O2 Fe1 102.25(12) 3_565
C7 N1 C8 118.7(4) .
C7 N1 Fe1 125.7(4) .
C8 N1 Fe1 115.5(3) .
C10 N2 C9 121.7(5) .
C10 N2 Fe1 124.3(4) .
C9 N2 Fe1 113.9(3) .
N4 N3 Fe1 124.6(3) .
N5 N4 N3 176.4(5) .
O1 C1 C2 118.3(4) .
O1 C1 C6 122.7(5) .
C2 C1 C6 119.0(4) .
C3 C2 C1 120.8(5) .
C3 C2 H2 119.6 .
C1 C2 H2 119.6 .
C2 C3 C4 120.8(5) .
C2 C3 H3 119.6 .
C4 C3 H3 119.6 .
C5 C4 C3 119.2(5) .
C5 C4 H4 120.4 .
C3 C4 H4 120.4 .
C4 C5 C6 122.0(5) .
C4 C5 H5 119.0 .
C6 C5 H5 119.0 .
C5 C6 C1 118.2(5) .
C5 C6 C7 118.3(5) .
C1 C6 C7 123.5(4) .
N1 C7 C6 125.3(5) .
N1 C7 H7 117.4 .
C6 C7 H7 117.4 .
C17 C8 N1 112.0(5) .
C17 C8 C9 110.7(5) .
N1 C8 C9 107.6(4) .
C17 C8 H8 108.8 .
N1 C8 H8 108.8 .
C9 C8 H8 108.8 .
N2 C9 C8 108.0(4) .
N2 C9 H9A 110.1 .
C8 C9 H9A 110.1 .
N2 C9 H9B 110.1 .
C8 C9 H9B 110.1 .
H9A C9 H9B 108.4 .
N2 C10 C11 124.2(5) .
N2 C10 H10 117.9 .
C11 C10 H10 117.9 .
C12 C11 C16 118.7(5) .
C12 C11 C10 119.0(5) .
C16 C11 C10 122.3(4) .
C13 C12 C11 121.3(6) .
C13 C12 H12 119.3 .
C11 C12 H12 119.3 .
C14 C13 C12 119.6(5) .
C14 C13 H13 120.2 .
C12 C13 H13 120.2 .
C13 C14 C15 121.3(5) .
C13 C14 H14 119.4 .
C15 C14 H14 119.4 .
C16 C15 C14 120.0(5) .
C16 C15 H15 120.0 .
C14 C15 H15 120.0 .
O2 C16 C15 119.8(5) .
O2 C16 C11 120.9(4) .
C15 C16 C11 119.1(5) .
C8 C17 H17A 109.5 .
C8 C17 H17B 109.5 .
H17A C17 H17B 109.5 .
C8 C17 H17C 109.5 .
H17A C17 H17C 109.5 .
H17B C17 H17C 109.5 .

loop_
_geom_bond_atom_site_label_1
_geom_bond_atom_site_label_2
_geom_bond_distance
_geom_bond_site_symmetry_2
Fe1 O1 1.881(3) .
Fe1 O2 1.981(3) .
Fe1 N3 2.015(4) .
Fe1 N1 2.087(4) .
Fe1 N2 2.118(4) .
Fe1 O2 2.169(3) 3_565
O1 C1 1.315(5) .
O2 C16 1.348(5) .
O2 Fe1 2.169(3) 3_565
N1 C7 1.282(6) .
N1 C8 1.488(7) .
N2 C10 1.260(6) .
N2 C9 1.461(6) .
N3 N4 1.209(5) .
N4 N5 1.132(6) .
C1 C2 1.396(7) .
C1 C6 1.408(7) .
C2 C3 1.371(7) .
C2 H2 0.9500 .
C3 C4 1.380(8) .
C3 H3 0.9500 .
C4 C5 1.366(8) .
C4 H4 0.9500 .
C5 C6 1.403(7) .
C5 H5 0.9500 .
C6 C7 1.443(7) .
C7 H7 0.9500 .
C8 C17 1.482(8) .
C8 C9 1.529(8) .
C8 H8 1.0000 .
C9 H9A 0.9900 .
C9 H9B 0.9900 .
C10 C11 1.451(7) .
C10 H10 0.9500 .
C11 C12 1.396(7) .
C11 C16 1.424(7) .
C12 C13 1.371(8) .
C12 H12 0.9500 .
C13 C14 1.371(8) .
C13 H13 0.9500 .
C14 C15 1.387(7) .
C14 H14 0.9500 .
C15 C16 1.386(7) .
C15 H15 0.9500 .
C17 H17A 0.9800 .
C17 H17B 0.9800 .
C17 H17C 0.9800 .

loop_
_geom_torsion_atom_site_label_1
_geom_torsion_atom_site_label_2
_geom_torsion_atom_site_label_3
_geom_torsion_atom_site_label_4
_geom_torsion
_geom_torsion_site_symmetry_1
_geom_torsion_site_symmetry_4
O2 Fe1 O1 C1 -154.5(4) . .
N3 Fe1 O1 C1 109.2(4) . .
N1 Fe1 O1 C1 11.2(4) . .
N2 Fe1 O1 C1 -8.3(8) . .
O2 Fe1 O1 C1 -76.8(4) 3_565 .
O1 Fe1 O2 C16 -136.6(3) . .
N3 Fe1 O2 C16 -39.4(3) . .
N1 Fe1 O2 C16 86.3(5) . .
N2 Fe1 O2 C16 51.3(3) . .
O2 Fe1 O2 C16 135.8(4) 3_565 .
O1 Fe1 O2 Fe1 87.67(15) . 3_565
N3 Fe1 O2 Fe1 -175.13(15) . 3_565
N1 Fe1 O2 Fe1 -49.5(4) . 3_565
N2 Fe1 O2 Fe1 -84.47(15) . 3_565
O2 Fe1 O2 Fe1 0.0 3_565 3_565
O1 Fe1 N1 C7 -8.3(4) . .
O2 Fe1 N1 C7 131.3(4) . .
N3 Fe1 N1 C7 -103.7(4) . .
N2 Fe1 N1 C7 166.9(4) . .
O2 Fe1 N1 C7 83.2(4) 3_565 .
O1 Fe1 N1 C8 175.4(3) . .
O2 Fe1 N1 C8 -45.1(6) . .
N3 Fe1 N1 C8 80.0(4) . .
N2 Fe1 N1 C8 -9.4(3) . .
O2 Fe1 N1 C8 -93.1(3) 3_565 .
O1 Fe1 N2 C10 -178.5(5) . .
O2 Fe1 N2 C10 -30.7(4) . .
N3 Fe1 N2 C10 63.6(4) . .
N1 Fe1 N2 C10 161.7(4) . .
O2 Fe1 N2 C10 -108.9(4) 3_565 .
O1 Fe1 N2 C9 3.1(7) . .
O2 Fe1 N2 C9 150.9(3) . .
N3 Fe1 N2 C9 -114.9(3) . .
N1 Fe1 N2 C9 -16.8(3) . .
O2 Fe1 N2 C9 72.6(3) 3_565 .
O1 Fe1 N3 N4 -34.2(4) . .
O2 Fe1 N3 N4 -142.3(4) . .
N1 Fe1 N3 N4 55.1(4) . .
N2 Fe1 N3 N4 133.2(4) . .
O2 Fe1 N3 N4 -173.4(7) 3_565 .
Fe1 N3 N4 N5 -169(8) . .
Fe1 O1 C1 C2 171.2(3) . .
Fe1 O1 C1 C6 -8.1(6) . .
O1 C1 C2 C3 -177.1(4) . .
C6 C1 C2 C3 2.2(7) . .
C1 C2 C3 C4 -1.1(7) . .
C2 C3 C4 C5 0.3(8) . .
C3 C4 C5 C6 -0.6(8) . .
C4 C5 C6 C1 1.7(7) . .
C4 C5 C6 C7 -179.2(5) . .
O1 C1 C6 C5 176.9(4) . .
C2 C1 C6 C5 -2.4(6) . .
O1 C1 C6 C7 -2.2(7) . .
C2 C1 C6 C7 178.6(4) . .
C8 N1 C7 C6 179.2(4) . .
Fe1 N1 C7 C6 3.0(7) . .
C5 C6 C7 N1 -175.0(5) . .
C1 C6 C7 N1 4.0(8) . .
C7 N1 C8 C17 93.4(6) . .
Fe1 N1 C8 C17 -90.0(5) . .
C7 N1 C8 C9 -144.7(4) . .
Fe1 N1 C8 C9 31.9(5) . .
C10 N2 C9 C8 -140.2(5) . .
Fe1 N2 C9 C8 38.3(5) . .
C17 C8 C9 N2 78.7(6) . .
N1 C8 C9 N2 -44.0(5) . .
C9 N2 C10 C11 -179.3(4) . .
Fe1 N2 C10 C11 2.4(7) . .
N2 C10 C11 C12 -160.7(5) . .
N2 C10 C11 C16 20.7(7) . .
C16 C11 C12 C13 -1.2(7) . .
C10 C11 C12 C13 -179.8(5) . .
C11 C12 C13 C14 1.5(8) . .
C12 C13 C14 C15 -0.7(8) . .
C13 C14 C15 C16 -0.4(7) . .
Fe1 O2 C16 C15 137.1(3) . .
Fe1 O2 C16 C15 -94.9(4) 3_565 .
Fe1 O2 C16 C11 -46.7(5) . .
Fe1 O2 C16 C11 81.3(4) 3_565 .
C14 C15 C16 O2 176.9(4) . .
C14 C15 C16 C11 0.6(6) . .
C12 C11 C16 O2 -176.1(4) . .
C10 C11 C16 O2 2.5(7) . .
C12 C11 C16 C15 0.1(6) . .
C10 C11 C16 C15 178.7(4) . .
